data_7048286
loop_
_publ_author_name
'Rodr\'iguez-Rey, Jos\'e Luis'
'Esteban-G\'omez, David'
'Platas-Iglesias, Carlos'
'Sousa-Pedrares, Antonio'

_publ_section_title
;
 Electronic versus steric control in palladium complexes of carboranyl
 phosphine-iminophosphorane ligands.
;
_journal_issue 2
_journal_name_full 'Dalton transactions (Cambridge, England : 2003)'
_journal_page_first 486
_journal_page_last 503
_journal_paper_doi 10.1039/c8dt04006k
_journal_volume 48
_journal_year 2019
_chemical_formula_sum 'C27.5 H34 B10 Cl3 N P2 Pd'
_chemical_formula_weight 761.34
_space_group_crystal_system orthorhombic
_space_group_IT_number 60
_space_group_name_Hall '-P 2n 2ab'
_space_group_name_H-M_alt 'P b c n'
_symmetry_space_group_name_Hall '-P 2n 2ab'
_symmetry_space_group_name_H-M 'P b c n'
_atom_sites_solution_hydrogens geom
_audit_creation_method SHELXL-2014/7
_audit_update_record
;
2018-07-12 deposited with the CCDC.
2018-11-30 downloaded from the CCDC.
;
_cell_angle_alpha 90
_cell_angle_beta 90
_cell_angle_gamma 90
_cell_formula_units_Z 8
_cell_length_a 16.5388(16)
_cell_length_b 15.5576(14)
_cell_length_c 26.972(2)
_cell_measurement_reflns_used 1988
_cell_measurement_temperature 100(2)
_cell_measurement_theta_max 23.39
_cell_measurement_theta_min 2.46
_cell_volume 6940.0(11)
_computing_cell_refinement 'BRUKER APEX2'
_computing_data_collection 'BRUKER APEX2'
_computing_data_reduction 'Bruker SAINT'
_computing_structure_refinement 'SHELXL-2014/7 (Sheldrick, 2014)'
_computing_structure_solution SHELXT-2014
_diffrn_ambient_temperature 100(2)
_diffrn_measured_fraction_theta_full 1.000
_diffrn_measured_fraction_theta_max 1.000
_diffrn_measurement_device_type 'Bruker Kappa APEXII CCD'
_diffrn_measurement_method 'omega and phi scans'
_diffrn_radiation_type MoK\a
_diffrn_radiation_wavelength 0.71073
_diffrn_reflns_av_R_equivalents 0.1230
_diffrn_reflns_av_unetI/netI 0.0876
_diffrn_reflns_Laue_measured_fraction_full 1.000
_diffrn_reflns_Laue_measured_fraction_max 1.000
_diffrn_reflns_limit_h_max 19
_diffrn_reflns_limit_h_min -20
_diffrn_reflns_limit_k_max 18
_diffrn_reflns_limit_k_min -18
_diffrn_reflns_limit_l_max 32
_diffrn_reflns_limit_l_min -32
_diffrn_reflns_number 47928
_diffrn_reflns_point_group_measured_fraction_full 1.000
_diffrn_reflns_point_group_measured_fraction_max 1.000
_diffrn_reflns_theta_full 25.242
_diffrn_reflns_theta_max 25.688
_diffrn_reflns_theta_min 1.510
_exptl_absorpt_coefficient_mu 0.880
_exptl_absorpt_correction_T_max 0.8250
_exptl_absorpt_correction_T_min 0.6693
_exptl_absorpt_correction_type multi-scan
_exptl_absorpt_process_details
;
 Sheldrick, G.M. SADABS: Program for absorption correction
 using area detector data. University of G\"ottingen, Germany, 1996.
;
_exptl_crystal_colour Yellow
_exptl_crystal_density_diffrn 1.457
_exptl_crystal_description Needle
_exptl_crystal_F_000 3064
_exptl_crystal_size_max 0.620
_exptl_crystal_size_mid 0.040
_exptl_crystal_size_min 0.030
_refine_diff_density_max 0.698
_refine_diff_density_min -1.054
_refine_diff_density_rms 0.116
_refine_ls_extinction_method none
_refine_ls_goodness_of_fit_ref 1.056
_refine_ls_hydrogen_treatment constr
_refine_ls_matrix_type full
_refine_ls_number_parameters 502
_refine_ls_number_reflns 6592
_refine_ls_number_restraints 668
_refine_ls_restrained_S_all 1.036
_refine_ls_R_factor_all 0.1124
_refine_ls_R_factor_gt 0.0621
_refine_ls_shift/su_max 0.001
_refine_ls_shift/su_mean 0.000
_refine_ls_structure_factor_coef Fsqd
_refine_ls_weighting_details 'w=1/[\s^2^(Fo^2^)+(0.0001P)^2^+36.1719P] where P=(Fo^2^+2Fc^2^)/3'
_refine_ls_weighting_scheme calc
_refine_ls_wR_factor_gt 0.0976
_refine_ls_wR_factor_ref 0.1125
_reflns_Friedel_coverage 0.000
_reflns_number_gt 4388
_reflns_number_total 6592
_reflns_threshold_expression 'I > 2\s(I)'
_cod_data_source_file c8dt04006k2.cif
_cod_data_source_block Pd4
_cod_depositor_comments 'Adding full bibliography for 7048284--7048289.cif.'
_cod_original_formula_sum 'C27.50 H34 B10 Cl3 N P2 Pd'
_cod_database_code 7048286
_shelx_shelxl_version_number 2014/7
_shelx_space_group_comment
;
The symmetry employed for this shelxl refinement is uniquely defined
by the following loop, which should always be used as a source of
symmetry information in preference to the above space-group names.
They are only intended as comments.
;
_shelx_estimated_absorpt_t_min 0.611
_shelx_estimated_absorpt_t_max 0.974

loop_
_space_group_symop_operation_xyz
'x, y, z'
'-x+1/2, -y+1/2, z+1/2'
'x+1/2, -y+1/2, -z'
'-x, y, -z+1/2'
'-x, -y, -z'
'x-1/2, y-1/2, -z-1/2'
'-x-1/2, y-1/2, z'
'x, -y, z-1/2'

loop_
_atom_site_label
_atom_site_type_symbol
_atom_site_fract_x
_atom_site_fract_y
_atom_site_fract_z
_atom_site_U_iso_or_equiv
_atom_site_adp_type
_atom_site_occupancy
_atom_site_site_symmetry_order
_atom_site_calc_flag
_atom_site_refinement_flags_posn
_atom_site_refinement_flags_adp
_atom_site_refinement_flags_occupancy
_atom_site_disorder_assembly
_atom_site_disorder_group
Pd1 Pd 0.28940(2) 0.01579(3) 0.59731(2) 0.02259(12) Uani 1 1 d . U . . .
Cl1 Cl 0.23389(11) -0.07171(10) 0.53753(6) 0.0431(5) Uani 1 1 d . U . . .
Cl2 Cl 0.36241(10) -0.10014(9) 0.63420(7) 0.0400(4) Uani 1 1 d . U . . .
P1 P 0.35623(8) 0.18767(9) 0.61835(5) 0.0165(3) Uani 1 1 d . U . . .
P2 P 0.22216(9) 0.12388(10) 0.56234(6) 0.0288(4) Uani 1 1 d . U . . .
N1 N 0.3374(2) 0.1021(3) 0.64958(16) 0.0178(10) Uani 1 1 d . U . . .
B3 B 0.3154(4) 0.0999(5) 0.7011(2) 0.0245(14) Uani 1 1 d . U . . .
B4 B 0.2146(4) 0.1004(5) 0.7265(2) 0.0287(15) Uani 1 1 d . U . . .
H4 H 0.1617 0.1148 0.7019 0.034 Uiso 1 1 calc R U . . .
B5 B 0.2062(4) 0.0237(6) 0.7751(2) 0.0396(17) Uani 1 1 d . U . . .
H5 H 0.1484 -0.0118 0.7821 0.048 Uiso 1 1 calc R U . . .
B6 B 0.3017(4) -0.0284(6) 0.7823(3) 0.0485(19) Uani 1 1 d . U . . .
H6 H 0.3074 -0.0975 0.7935 0.058 Uiso 1 1 calc R U . . .
B7 B 0.3794(4) 0.1278(5) 0.7516(3) 0.0382(17) Uani 1 1 d . U . . .
H7 H 0.4379 0.1613 0.7437 0.046 Uiso 1 1 calc R U . . .
B8 B 0.2850(4) 0.1801(5) 0.7447(3) 0.0358(16) Uani 1 1 d . U . . .
H8 H 0.2793 0.2487 0.7327 0.043 Uiso 1 1 calc R U . . .
B9 B 0.2184(5) 0.1345(6) 0.7894(3) 0.0429(18) Uani 1 1 d . U . . .
H9 H 0.1688 0.1734 0.8067 0.052 Uiso 1 1 calc R U . . .
B10 B 0.2718(4) 0.0546(6) 0.8236(3) 0.053(2) Uani 1 1 d . U . . .
H10 H 0.2573 0.0407 0.8634 0.063 Uiso 1 1 calc R U . . .
B11 B 0.3723(5) 0.0512(6) 0.8007(3) 0.053(2) Uani 1 1 d . U . . .
H11 H 0.4250 0.0346 0.8249 0.063 Uiso 1 1 calc R U . . .
B12 B 0.3212(5) 0.1510(7) 0.8048(3) 0.052(2) Uani 1 1 d . U . . .
H12 H 0.3403 0.2010 0.8323 0.062 Uiso 1 1 calc R U . . .
C1 C 0.2681(3) 0.0086(4) 0.7257(2) 0.0306(13) Uani 1 1 d . U . . .
H1 H 0.2506 -0.0414 0.6978 0.037 Uiso 1 1 calc R U . . .
C2 C 0.3626(3) 0.0232(4) 0.7402(2) 0.0346(14) Uani 1 1 d . U . . .
H2 H 0.4121 -0.0161 0.7232 0.042 Uiso 1 1 calc R U . . .
C3 C 0.2611(3) 0.2212(3) 0.5922(2) 0.0264(13) Uani 1 1 d . U . . .
H3A H 0.2689 0.2678 0.5677 0.032 Uiso 1 1 calc R U . . .
H3B H 0.2237 0.2414 0.6184 0.032 Uiso 1 1 calc R U . . .
C4 C 0.4024(3) 0.2770(4) 0.6490(2) 0.0227(13) Uani 1 1 d . U . . .
C5 C 0.4817(3) 0.2687(4) 0.6666(2) 0.0315(16) Uani 1 1 d . U . . .
H5A H 0.5072 0.2140 0.6670 0.038 Uiso 1 1 calc R U . . .
C6 C 0.5226(4) 0.3399(4) 0.6834(3) 0.050(2) Uani 1 1 d . U . . .
H6A H 0.5761 0.3338 0.6955 0.060 Uiso 1 1 calc R U . . .
C7 C 0.4868(4) 0.4201(4) 0.6827(3) 0.054(2) Uani 1 1 d . U . . .
H7A H 0.5156 0.4689 0.6945 0.065 Uiso 1 1 calc R U . . .
C8 C 0.4088(4) 0.4291(4) 0.6649(3) 0.0435(19) Uani 1 1 d . U . . .
H8A H 0.3843 0.4842 0.6639 0.052 Uiso 1 1 calc R U . . .
C9 C 0.3666(3) 0.3577(4) 0.6486(2) 0.0288(14) Uani 1 1 d . U . . .
H9A H 0.3126 0.3640 0.6370 0.035 Uiso 1 1 calc R U . . .
C10 C 0.4216(7) 0.1721(7) 0.5705(3) 0.017(3) Uani 0.5 1 d G U P A 1
C11 C 0.4268(6) 0.2344(6) 0.5337(4) 0.019(3) Uani 0.5 1 d G U P A 1
H11A H 0.3939 0.2844 0.5355 0.023 Uiso 0.5 1 calc R U P A 1
C12 C 0.4800(5) 0.2236(6) 0.4943(3) 0.027(3) Uani 0.5 1 d G U P A 1
H12A H 0.4836 0.2662 0.4692 0.032 Uiso 0.5 1 calc R U P A 1
C13 C 0.5280(5) 0.1504(6) 0.4917(3) 0.024(3) Uani 0.5 1 d G U P A 1
H13 H 0.5644 0.1430 0.4648 0.029 Uiso 0.5 1 calc R U P A 1
C14 C 0.5228(5) 0.0880(5) 0.5285(4) 0.031(3) Uani 0.5 1 d G U P A 1
H14 H 0.5557 0.0380 0.5267 0.037 Uiso 0.5 1 calc R U P A 1
C15 C 0.4696(7) 0.0989(7) 0.5679(3) 0.026(3) Uani 0.5 1 d G U P A 1
H15 H 0.4660 0.0563 0.5930 0.031 Uiso 0.5 1 calc R U P A 1
C10A C 0.4298(7) 0.1534(7) 0.5694(3) 0.012(3) Uani 0.5 1 d G U P A 2
C11A C 0.4385(5) 0.1985(6) 0.5253(3) 0.019(3) Uani 0.5 1 d G U P A 2
H11B H 0.4018 0.2435 0.5173 0.022 Uiso 0.5 1 calc R U P A 2
C12A C 0.5007(5) 0.1779(6) 0.4928(3) 0.021(3) Uani 0.5 1 d G U P A 2
H12B H 0.5067 0.2088 0.4626 0.025 Uiso 0.5 1 calc R U P A 2
C13A C 0.5543(5) 0.1121(6) 0.5044(3) 0.029(3) Uani 0.5 1 d G U P A 2
H13A H 0.5969 0.0980 0.4822 0.034 Uiso 0.5 1 calc R U P A 2
C14A C 0.5457(6) 0.0670(6) 0.5486(3) 0.024(3) Uani 0.5 1 d G U P A 2
H14A H 0.5823 0.0220 0.5566 0.029 Uiso 0.5 1 calc R U P A 2
C15A C 0.4834(7) 0.0876(7) 0.5811(3) 0.019(3) Uani 0.5 1 d G U P A 2
H15A H 0.4774 0.0568 0.6113 0.023 Uiso 0.5 1 calc R U P A 2
C16 C 0.2488(7) 0.1510(8) 0.4930(4) 0.028(3) Uani 0.5 1 d G U P B 1
C17 C 0.3006(9) 0.0979(8) 0.4663(5) 0.034(5) Uani 0.5 1 d G U P B 1
H17 H 0.3187 0.0453 0.4803 0.041 Uiso 0.5 1 calc R U P B 1
C18 C 0.3259(8) 0.1218(8) 0.4192(5) 0.053(4) Uani 0.5 1 d G U P B 1
H18 H 0.3613 0.0856 0.4009 0.064 Uiso 0.5 1 calc R U P B 1
C19 C 0.2994(7) 0.1988(8) 0.3986(3) 0.064(4) Uani 0.5 1 d G U P B 1
H19 H 0.3168 0.2152 0.3664 0.077 Uiso 0.5 1 calc R U P B 1
C20 C 0.2476(7) 0.2519(6) 0.4253(3) 0.059(4) Uani 0.5 1 d G U P B 1
H20 H 0.2295 0.3045 0.4113 0.071 Uiso 0.5 1 calc R U P B 1
C21 C 0.2223(6) 0.2279(7) 0.4724(3) 0.045(3) Uani 0.5 1 d G U P B 1
H21 H 0.1869 0.2642 0.4906 0.054 Uiso 0.5 1 calc R U P B 1
C16A C 0.2323(7) 0.1351(8) 0.5022(4) 0.028(3) Uani 0.5 1 d G U P B 2
C17A C 0.2942(8) 0.0974(9) 0.4749(5) 0.034(5) Uani 0.5 1 d G U P B 2
H17A H 0.3290 0.0566 0.4900 0.041 Uiso 0.5 1 calc R U P B 2
C18A C 0.3050(7) 0.1194(9) 0.4254(5) 0.049(5) Uani 0.5 1 d G U P B 2
H18A H 0.3472 0.0936 0.4067 0.059 Uiso 0.5 1 calc R U P B 2
C19A C 0.2539(7) 0.1790(8) 0.4032(3) 0.061(4) Uani 0.5 1 d G U P B 2
H19A H 0.2613 0.1941 0.3693 0.074 Uiso 0.5 1 calc R U P B 2
C20A C 0.1921(6) 0.2167(8) 0.4305(4) 0.071(5) Uani 0.5 1 d G U P B 2
H20A H 0.1573 0.2575 0.4153 0.086 Uiso 0.5 1 calc R U P B 2
C21A C 0.1813(6) 0.1948(8) 0.4800(4) 0.080(7) Uani 0.5 1 d G U P B 2
H21A H 0.1391 0.2205 0.4987 0.096 Uiso 0.5 1 calc R U P B 2
C22 C 0.1150(3) 0.1132(5) 0.5816(3) 0.018(3) Uani 0.5 1 d G U P B 1
C23 C 0.0722(4) 0.0462(5) 0.5598(3) 0.028(3) Uani 0.5 1 d G U P B 1
H23 H 0.0989 0.0073 0.5382 0.033 Uiso 0.5 1 calc R U P B 1
C24 C -0.0097(4) 0.0361(4) 0.5698(3) 0.028(3) Uani 0.5 1 d G U P B 1
H24 H -0.0390 -0.0097 0.5549 0.034 Uiso 0.5 1 calc R U P B 1
C25 C -0.0488(3) 0.0931(5) 0.6014(3) 0.026(2) Uani 0.5 1 d G U P B 1
H25 H -0.1048 0.0862 0.6082 0.031 Uiso 0.5 1 calc R U P B 1
C26 C -0.0060(5) 0.1601(5) 0.6231(3) 0.030(3) Uani 0.5 1 d G U P B 1
H26 H -0.0327 0.1990 0.6448 0.036 Uiso 0.5 1 calc R U P B 1
C27 C 0.0759(5) 0.1702(5) 0.6132(3) 0.024(3) Uani 0.5 1 d G U P B 1
H27 H 0.1052 0.2160 0.6281 0.029 Uiso 0.5 1 calc R U P B 1
C22A C 0.1118(3) 0.1309(5) 0.5583(3) 0.021(3) Uani 0.5 1 d G U P B 2
C23A C 0.0685(4) 0.1042(5) 0.5169(3) 0.028(3) Uani 0.5 1 d G U P B 2
H23A H 0.0963 0.0895 0.4872 0.033 Uiso 0.5 1 calc R U P B 2
C24A C -0.0153(4) 0.0991(5) 0.5188(3) 0.030(3) Uani 0.5 1 d G U P B 2
H24A H -0.0449 0.0808 0.4905 0.036 Uiso 0.5 1 calc R U P B 2
C25A C -0.0559(3) 0.1206(5) 0.5622(3) 0.034(3) Uani 0.5 1 d G U P B 2
H25A H -0.1132 0.1171 0.5636 0.040 Uiso 0.5 1 calc R U P B 2
C26A C -0.0126(5) 0.1473(6) 0.6036(3) 0.036(3) Uani 0.5 1 d G U P B 2
H26A H -0.0403 0.1621 0.6333 0.043 Uiso 0.5 1 calc R U P B 2
C27A C 0.0712(5) 0.1525(6) 0.6017(3) 0.027(3) Uani 0.5 1 d G U P B 2
H27A H 0.1008 0.1707 0.6300 0.033 Uiso 0.5 1 calc R U P B 2
C1S C 0.0438(10) 0.2582(8) 0.7388(7) 0.089(5) Uani 0.5 1 d D U P C 2
H1S1 H 0.0667 0.2779 0.7707 0.106 Uiso 0.5 1 calc R U P C 2
H1S2 H 0.0903 0.2474 0.7165 0.106 Uiso 0.5 1 calc R U P C 2
Cl1S Cl 0.0000 0.15991(19) 0.7500 0.0689(9) Uani 1 2 d DS TU P C 2
Cl2S Cl -0.0017(3) 0.3342(3) 0.7172(2) 0.0916(18) Uani 0.5 1 d D U P C 2

loop_
_atom_site_aniso_label
_atom_site_aniso_U_11
_atom_site_aniso_U_22
_atom_site_aniso_U_33
_atom_site_aniso_U_23
_atom_site_aniso_U_13
_atom_site_aniso_U_12
Pd1 0.0230(2) 0.0131(2) 0.0317(2) -0.0059(2) 0.0167(2) -0.00500(19)
Cl1 0.0654(12) 0.0297(9) 0.0341(9) -0.0157(7) 0.0280(8) -0.0249(8)
Cl2 0.0396(9) 0.0150(8) 0.0654(12) 0.0018(8) 0.0242(9) 0.0010(7)
P1 0.0125(7) 0.0143(8) 0.0226(8) 0.0004(6) 0.0006(6) -0.0018(6)
P2 0.0126(7) 0.0248(9) 0.0488(10) -0.0122(8) -0.0027(7) -0.0031(6)
N1 0.015(2) 0.016(2) 0.022(2) 0.0004(17) 0.0137(17) -0.0015(17)
B3 0.015(3) 0.037(4) 0.022(3) -0.002(2) 0.007(2) -0.007(2)
B4 0.016(3) 0.047(4) 0.023(3) 0.002(3) 0.006(2) -0.002(3)
B5 0.018(3) 0.077(4) 0.024(3) 0.013(3) 0.006(3) -0.009(3)
B6 0.028(4) 0.084(5) 0.034(4) 0.023(3) 0.003(3) -0.001(3)
B7 0.019(3) 0.068(4) 0.027(3) -0.006(3) 0.010(3) -0.012(3)
B8 0.022(3) 0.058(4) 0.027(3) -0.012(3) 0.018(3) -0.007(3)
B9 0.021(3) 0.080(5) 0.027(3) -0.004(3) 0.010(3) -0.009(3)
B10 0.022(4) 0.109(5) 0.028(3) 0.009(3) 0.005(3) -0.011(3)
B11 0.025(3) 0.104(5) 0.029(4) 0.008(3) 0.003(3) -0.009(3)
B12 0.024(3) 0.104(5) 0.027(4) -0.008(3) 0.016(3) -0.010(3)
C1 0.020(3) 0.048(3) 0.024(3) 0.010(2) 0.006(2) -0.006(2)
C2 0.016(3) 0.058(4) 0.030(3) 0.009(3) 0.002(2) -0.004(2)
C3 0.018(3) 0.020(3) 0.042(3) 0.000(3) -0.007(2) -0.004(2)
C4 0.019(3) 0.016(3) 0.032(3) -0.001(2) -0.007(2) 0.001(2)
C5 0.022(3) 0.016(3) 0.056(4) -0.003(3) -0.016(3) 0.002(2)
C6 0.024(3) 0.026(3) 0.101(6) -0.017(3) -0.029(4) 0.005(2)
C7 0.037(3) 0.016(3) 0.110(7) -0.017(4) -0.038(4) 0.000(3)
C8 0.031(3) 0.017(3) 0.083(5) -0.009(3) -0.023(3) 0.007(2)
C9 0.021(3) 0.022(3) 0.044(4) -0.002(3) -0.010(3) 0.002(2)
C10 0.015(5) 0.015(5) 0.021(5) -0.003(4) 0.000(4) -0.005(4)
C11 0.019(6) 0.017(6) 0.022(5) -0.003(4) 0.002(4) -0.006(5)
C12 0.019(6) 0.038(7) 0.022(6) -0.003(5) 0.004(4) 0.000(5)
C13 0.011(6) 0.034(7) 0.028(6) -0.008(5) 0.007(5) 0.000(5)
C14 0.022(6) 0.033(7) 0.036(7) -0.005(5) 0.009(5) 0.006(5)
C15 0.024(6) 0.023(6) 0.031(7) -0.002(5) 0.008(5) -0.002(5)
C10A 0.013(5) 0.016(6) 0.007(4) -0.002(4) 0.003(4) -0.006(4)
C11A 0.019(5) 0.024(7) 0.013(5) -0.001(5) 0.002(4) -0.002(5)
C12A 0.024(6) 0.026(7) 0.012(5) 0.005(5) 0.012(4) 0.002(5)
C13A 0.039(7) 0.026(7) 0.021(6) 0.001(5) 0.010(5) 0.008(5)
C14A 0.029(6) 0.029(7) 0.015(5) 0.000(5) 0.006(4) 0.007(5)
C15A 0.027(6) 0.020(6) 0.011(5) -0.005(4) 0.001(4) 0.004(5)
C16 0.024(6) 0.035(6) 0.025(4) 0.007(4) -0.014(4) -0.018(4)
C17 0.031(9) 0.045(8) 0.027(7) 0.010(5) -0.007(6) -0.014(7)
C18 0.061(9) 0.078(9) 0.021(7) 0.012(6) -0.008(6) -0.032(7)
C19 0.082(10) 0.074(9) 0.037(7) 0.017(6) -0.030(6) -0.042(7)
C20 0.082(9) 0.061(8) 0.035(6) 0.018(5) -0.037(6) -0.039(6)
C21 0.058(8) 0.040(6) 0.037(6) 0.011(5) -0.037(5) -0.016(5)
C16A 0.020(6) 0.029(7) 0.035(5) 0.000(4) -0.001(4) 0.000(5)
C17A 0.026(9) 0.050(10) 0.026(6) 0.005(6) -0.002(5) 0.009(8)
C18A 0.044(9) 0.079(11) 0.024(7) 0.011(6) 0.006(5) 0.028(8)
C19A 0.059(7) 0.087(8) 0.038(6) 0.015(6) 0.002(5) 0.034(6)
C20A 0.073(7) 0.095(8) 0.046(6) 0.017(6) 0.010(5) 0.044(7)
C21A 0.077(11) 0.120(14) 0.043(6) 0.027(7) 0.016(6) 0.071(12)
C22 0.010(4) 0.024(5) 0.019(6) 0.001(5) -0.006(3) 0.000(3)
C23 0.017(4) 0.033(6) 0.032(6) -0.007(5) -0.002(4) -0.003(4)
C24 0.017(4) 0.043(7) 0.025(6) -0.004(5) -0.004(4) -0.008(4)
C25 0.017(5) 0.043(6) 0.018(6) 0.006(5) -0.005(4) 0.001(4)
C26 0.019(5) 0.044(7) 0.028(7) -0.004(6) 0.001(4) 0.002(4)
C27 0.019(5) 0.026(7) 0.027(6) -0.001(6) -0.001(4) 0.005(4)
C22A 0.016(4) 0.013(6) 0.035(6) 0.005(5) -0.006(3) -0.002(3)
C23A 0.021(4) 0.021(6) 0.041(6) -0.004(5) -0.010(4) -0.002(4)
C24A 0.019(5) 0.021(7) 0.050(6) 0.000(5) -0.014(4) -0.002(4)
C25A 0.023(5) 0.024(7) 0.054(6) 0.010(5) -0.007(4) 0.002(4)
C26A 0.022(5) 0.040(9) 0.047(7) -0.001(6) -0.004(4) 0.006(5)
C27A 0.024(5) 0.026(8) 0.033(6) 0.007(6) -0.007(4) 0.003(5)
C1S 0.103(11) 0.049(7) 0.114(13) -0.018(7) 0.062(9) -0.008(6)
Cl1S 0.0325(15) 0.0524(19) 0.122(3) 0.000 -0.0009(16) 0.000
Cl2S 0.099(4) 0.046(3) 0.130(4) -0.008(3) 0.064(4) -0.027(2)

loop_
_atom_type_symbol
_atom_type_description
_atom_type_scat_dispersion_real
_atom_type_scat_dispersion_imag
_atom_type_scat_source
C C 0.0033 0.0016 'International Tables Vol C Tables 4.2.6.8 and 6.1.1.4'
H H 0.0000 0.0000 'International Tables Vol C Tables 4.2.6.8 and 6.1.1.4'
B B 0.0013 0.0007 'International Tables Vol C Tables 4.2.6.8 and 6.1.1.4'
N N 0.0061 0.0033 'International Tables Vol C Tables 4.2.6.8 and 6.1.1.4'
P P 0.1023 0.0942 'International Tables Vol C Tables 4.2.6.8 and 6.1.1.4'
Cl Cl 0.1484 0.1585 'International Tables Vol C Tables 4.2.6.8 and 6.1.1.4'
Pd Pd -0.9988 1.0072 'International Tables Vol C Tables 4.2.6.8 and 6.1.1.4'

loop_
_geom_angle_atom_site_label_1
_geom_angle_atom_site_label_2
_geom_angle_atom_site_label_3
_geom_angle
_geom_angle_site_symmetry_1
_geom_angle_site_symmetry_3
N1 Pd1 P2 89.45(13) . .
N1 Pd1 Cl1 176.58(13) . .
P2 Pd1 Cl1 87.18(6) . .
N1 Pd1 Cl2 90.68(13) . .
P2 Pd1 Cl2 179.47(6) . .
Cl1 Pd1 Cl2 92.69(7) . .
N1 Pd1 P1 31.81(12) . .
P2 Pd1 P1 65.40(5) . .
Cl1 Pd1 P1 145.17(5) . .
Cl2 Pd1 P1 114.53(5) . .
N1 P1 C10 113.8(4) . .
N1 P1 C4 119.0(3) . .
C10 P1 C4 101.0(5) . .
N1 P1 C3 106.0(2) . .
C10 P1 C3 107.4(5) . .
C4 P1 C3 109.2(3) . .
N1 P1 C10A 105.0(4) . .
C4 P1 C10A 105.6(5) . .
C3 P1 C10A 112.0(4) . .
N1 P1 Pd1 43.67(16) . .
C10 P1 Pd1 87.8(5) . .
C4 P1 Pd1 162.5(2) . .
C3 P1 Pd1 81.92(18) . .
C10A P1 Pd1 81.4(4) . .
C16A P2 C3 108.1(5) . .
C16A P2 C22A 92.1(5) . .
C3 P2 C22A 109.1(3) . .
C3 P2 C22 106.7(3) . .
C3 P2 C16 99.4(4) . .
C22 P2 C16 119.9(4) . .
C16A P2 Pd1 116.6(4) . .
C3 P2 Pd1 105.22(18) . .
C22A P2 Pd1 124.6(3) . .
C22 P2 Pd1 106.9(3) . .
C16 P2 Pd1 116.9(4) . .
B3 N1 P1 125.2(4) . .
B3 N1 Pd1 122.5(4) . .
P1 N1 Pd1 104.5(2) . .
N1 B3 C1 119.9(5) . .
N1 B3 C2 118.7(5) . .
C1 B3 C2 55.0(3) . .
N1 B3 B7 125.7(5) . .
C1 B3 B7 100.0(5) . .
C2 B3 B7 56.4(4) . .
N1 B3 B8 133.7(6) . .
C1 B3 B8 101.1(4) . .
C2 B3 B8 101.7(5) . .
B7 B3 B8 59.6(4) . .
N1 B3 B4 127.0(5) . .
C1 B3 B4 56.4(3) . .
C2 B3 B4 100.6(4) . .
B7 B3 B4 104.9(4) . .
B8 B3 B4 59.1(4) . .
C1 B4 B8 104.6(5) . .
C1 B4 B5 58.7(4) . .
B8 B4 B5 108.6(5) . .
C1 B4 B9 104.4(5) . .
B8 B4 B9 60.3(4) . .
B5 B4 B9 60.0(4) . .
C1 B4 B3 60.2(4) . .
B8 B4 B3 60.0(4) . .
B5 B4 B3 110.4(5) . .
B9 B4 B3 109.4(5) . .
C1 B4 H4 124.9 . .
B8 B4 H4 122.5 . .
B5 B4 H4 120.7 . .
B9 B4 H4 122.3 . .
B3 B4 H4 119.8 . .
C1 B5 B10 104.5(5) . .
C1 B5 B4 57.8(4) . .
B10 B5 B4 108.4(6) . .
C1 B5 B9 103.7(5) . .
B10 B5 B9 60.3(5) . .
B4 B5 B9 60.0(4) . .
C1 B5 B6 59.4(4) . .
B10 B5 B6 60.0(5) . .
B4 B5 B6 108.5(5) . .
B9 B5 B6 108.5(6) . .
C1 B5 H5 125.4 . .
B10 B5 H5 122.2 . .
B4 B5 H5 121.4 . .
B9 B5 H5 122.5 . .
B6 B5 H5 120.8 . .
C2 B6 C1 56.4(3) . .
C2 B6 B11 58.1(4) . .
C1 B6 B11 103.1(6) . .
C2 B6 B10 103.7(6) . .
C1 B6 B10 102.9(6) . .
B11 B6 B10 60.0(5) . .
C2 B6 B5 103.5(5) . .
C1 B6 B5 57.8(4) . .
B11 B6 B5 107.2(7) . .
B10 B6 B5 59.5(4) . .
C2 B6 H6 125.2 . .
C1 B6 H6 125.9 . .
B11 B6 H6 122.6 . .
B10 B6 H6 123.6 . .
B5 B6 H6 122.7 . .
C2 B7 B12 104.9(6) . .
C2 B7 B8 106.3(5) . .
B12 B7 B8 60.7(4) . .
C2 B7 B3 61.7(4) . .
B12 B7 B3 110.4(5) . .
B8 B7 B3 60.4(4) . .
C2 B7 B11 58.5(4) . .
B12 B7 B11 59.9(5) . .
B8 B7 B11 109.1(5) . .
B3 B7 B11 111.4(5) . .
C2 B7 H7 124.0 . .
B12 B7 H7 122.1 . .
B8 B7 H7 121.8 . .
B3 B7 H7 118.7 . .
B11 B7 H7 120.7 . .
B4 B8 B7 106.7(5) . .
B4 B8 B9 60.1(4) . .
B7 B8 B9 106.9(6) . .
B4 B8 B3 61.0(4) . .
B7 B8 B3 60.0(4) . .
B9 B8 B3 110.0(6) . .
B4 B8 B12 107.1(6) . .
B7 B8 B12 59.5(4) . .
B9 B8 B12 59.5(4) . .
B3 B8 B12 109.0(6) . .
B4 B8 H8 122.2 . .
B7 B8 H8 122.9 . .
B9 B8 H8 121.5 . .
B3 B8 H8 120.1 . .
B12 B8 H8 122.1 . .
B12 B9 B4 107.5(5) . .
B12 B9 B5 107.5(6) . .
B4 B9 B5 59.9(4) . .
B12 B9 B8 60.4(4) . .
B4 B9 B8 59.6(4) . .
B5 B9 B8 107.9(5) . .
B12 B9 B10 60.2(5) . .
B4 B9 B10 107.7(6) . .
B5 B9 B10 59.5(5) . .
B8 B9 B10 108.7(5) . .
B12 B9 H9 121.8 . .
B4 B9 H9 122.2 . .
B5 B9 H9 122.1 . .
B8 B9 H9 121.3 . .
B10 B9 H9 121.6 . .
B5 B10 B11 108.0(6) . .
B5 B10 B6 60.5(4) . .
B11 B10 B6 59.9(5) . .
B5 B10 B12 107.5(6) . .
B11 B10 B12 59.8(5) . .
B6 B10 B12 107.8(5) . .
B5 B10 B9 60.2(5) . .
B11 B10 B9 107.8(6) . .
B6 B10 B9 108.7(5) . .
B12 B10 B9 59.6(5) . .
B5 B10 H10 121.7 . .
B11 B10 H10 121.9 . .
B6 B10 H10 121.3 . .
B12 B10 H10 122.3 . .
B9 B10 H10 121.6 . .
C2 B11 B12 103.9(6) . .
C2 B11 B6 59.3(4) . .
B12 B11 B6 108.4(6) . .
C2 B11 B10 104.8(5) . .
B12 B11 B10 60.3(5) . .
B6 B11 B10 60.1(5) . .
C2 B11 B7 57.6(4) . .
B12 B11 B7 59.5(5) . .
B6 B11 B7 107.6(5) . .
B10 B11 B7 107.4(6) . .
C2 B11 H11 125.1 . .
B12 B11 H11 122.5 . .
B6 B11 H11 121.0 . .
B10 B11 H11 122.2 . .
B7 B11 H11 122.3 . .
B7 B12 B9 107.7(6) . .
B7 B12 B11 60.7(5) . .
B9 B12 B11 108.4(7) . .
B7 B12 B10 108.0(7) . .
B9 B12 B10 60.2(5) . .
B11 B12 B10 59.9(5) . .
B7 B12 B8 59.8(4) . .
B9 B12 B8 60.1(4) . .
B11 B12 B8 109.0(6) . .
B10 B12 B8 108.5(6) . .
B7 B12 H12 121.8 . .
B9 B12 H12 121.7 . .
B11 B12 H12 121.1 . .
B10 B12 H12 121.6 . .
B8 B12 H12 121.3 . .
C2 C1 B4 112.6(5) . .
C2 C1 B5 111.7(5) . .
B4 C1 B5 63.5(4) . .
C2 C1 B6 61.6(4) . .
B4 C1 B6 116.2(5) . .
B5 C1 B6 62.9(4) . .
C2 C1 B3 63.2(4) . .
B4 C1 B3 63.4(4) . .
B5 C1 B3 117.0(5) . .
B6 C1 B3 117.5(5) . .
C2 C1 H1 120.5 . .
B4 C1 H1 117.6 . .
B5 C1 H1 117.8 . .
B6 C1 H1 116.5 . .
B3 C1 H1 115.2 . .
C1 C2 B7 109.8(5) . .
C1 C2 B11 111.0(5) . .
B7 C2 B11 63.9(5) . .
C1 C2 B6 62.0(4) . .
B7 C2 B6 115.4(5) . .
B11 C2 B6 62.6(4) . .
C1 C2 B3 61.8(3) . .
B7 C2 B3 62.0(4) . .
B11 C2 B3 116.2(6) . .
B6 C2 B3 116.7(5) . .
C1 C2 H2 121.8 . .
B7 C2 H2 118.9 . .
B11 C2 H2 117.7 . .
B6 C2 H2 116.4 . .
B3 C2 H2 116.4 . .
P1 C3 P2 103.9(3) . .
P1 C3 H3A 111.0 . .
P2 C3 H3A 111.0 . .
P1 C3 H3B 111.0 . .
P2 C3 H3B 111.0 . .
H3A C3 H3B 109.0 . .
C9 C4 C5 119.0(5) . .
C9 C4 P1 121.1(4) . .
C5 C4 P1 119.0(4) . .
C6 C5 C4 119.9(6) . .
C6 C5 H5A 120.1 . .
C4 C5 H5A 120.1 . .
C5 C6 C7 120.9(6) . .
C5 C6 H6A 119.5 . .
C7 C6 H6A 119.5 . .
C6 C7 C8 119.6(6) . .
C6 C7 H7A 120.2 . .
C8 C7 H7A 120.2 . .
C7 C8 C9 120.1(6) . .
C7 C8 H8A 120.0 . .
C9 C8 H8A 120.0 . .
C8 C9 C4 120.5(5) . .
C8 C9 H9A 119.8 . .
C4 C9 H9A 119.8 . .
C11 C10 C15 120.0 . .
C11 C10 P1 118.8(6) . .
C15 C10 P1 121.2(6) . .
C10 C11 C12 120.0 . .
C10 C11 H11A 120.0 . .
C12 C11 H11A 120.0 . .
C11 C12 C13 120.0 . .
C11 C12 H12A 120.0 . .
C13 C12 H12A 120.0 . .
C12 C13 C14 120.0 . .
C12 C13 H13 120.0 . .
C14 C13 H13 120.0 . .
C15 C14 C13 120.0 . .
C15 C14 H14 120.0 . .
C13 C14 H14 120.0 . .
C14 C15 C10 120.0 . .
C14 C15 H15 120.0 . .
C10 C15 H15 120.0 . .
C11A C10A C15A 120.0 . .
C11A C10A P1 121.8(5) . .
C15A C10A P1 117.7(5) . .
C12A C11A C10A 120.0 . .
C12A C11A H11B 120.0 . .
C10A C11A H11B 120.0 . .
C11A C12A C13A 120.0 . .
C11A C12A H12B 120.0 . .
C13A C12A H12B 120.0 . .
C12A C13A C14A 120.0 . .
C12A C13A H13A 120.0 . .
C14A C13A H13A 120.0 . .
C15A C14A C13A 120.0 . .
C15A C14A H14A 120.0 . .
C13A C14A H14A 120.0 . .
C14A C15A C10A 120.0 . .
C14A C15A H15A 120.0 . .
C10A C15A H15A 120.0 . .
C17 C16 C21 120.0 . .
C17 C16 P2 120.2(7) . .
C21 C16 P2 119.5(7) . .
C16 C17 C18 120.0 . .
C16 C17 H17 120.0 . .
C18 C17 H17 120.0 . .
C19 C18 C17 120.0 . .
C19 C18 H18 120.0 . .
C17 C18 H18 120.0 . .
C18 C19 C20 120.0 . .
C18 C19 H19 120.0 . .
C20 C19 H19 120.0 . .
C21 C20 C19 120.0 . .
C21 C20 H20 120.0 . .
C19 C20 H20 120.0 . .
C20 C21 C16 120.0 . .
C20 C21 H21 120.0 . .
C16 C21 H21 120.0 . .
C17A C16A C21A 120.0 . .
C17A C16A P2 123.7(7) . .
C21A C16A P2 115.8(7) . .
C16A C17A C18A 120.0 . .
C16A C17A H17A 120.0 . .
C18A C17A H17A 120.0 . .
C19A C18A C17A 120.0 . .
C19A C18A H18A 120.0 . .
C17A C18A H18A 120.0 . .
C20A C19A C18A 120.0 . .
C20A C19A H19A 120.0 . .
C18A C19A H19A 120.0 . .
C19A C20A C21A 120.0 . .
C19A C20A H20A 120.0 . .
C21A C20A H20A 120.0 . .
C20A C21A C16A 120.0 . .
C20A C21A H21A 120.0 . .
C16A C21A H21A 120.0 . .
C23 C22 C27 120.0 . .
C23 C22 P2 115.9(4) . .
C27 C22 P2 124.0(4) . .
C24 C23 C22 120.0 . .
C24 C23 H23 120.0 . .
C22 C23 H23 120.0 . .
C25 C24 C23 120.0 . .
C25 C24 H24 120.0 . .
C23 C24 H24 120.0 . .
C24 C25 C26 120.0 . .
C24 C25 H25 120.0 . .
C26 C25 H25 120.0 . .
C25 C26 C27 120.0 . .
C25 C26 H26 120.0 . .
C27 C26 H26 120.0 . .
C26 C27 C22 120.0 . .
C26 C27 H27 120.0 . .
C22 C27 H27 120.0 . .
C23A C22A C27A 120.0 . .
C23A C22A P2 122.9(5) . .
C27A C22A P2 116.4(5) . .
C22A C23A C24A 120.0 . .
C22A C23A H23A 120.0 . .
C24A C23A H23A 120.0 . .
C25A C24A C23A 120.0 . .
C25A C24A H24A 120.0 . .
C23A C24A H24A 120.0 . .
C24A C25A C26A 120.0 . .
C24A C25A H25A 120.0 . .
C26A C25A H25A 120.0 . .
C25A C26A C27A 120.0 . .
C25A C26A H26A 120.0 . .
C27A C26A H26A 120.0 . .
C26A C27A C22A 120.0 . .
C26A C27A H27A 120.0 . .
C22A C27A H27A 120.0 . .
Cl2S C1S Cl1S 123.5(11) . .
Cl2S C1S H1S1 106.5 . .
Cl1S C1S H1S1 106.5 . .
Cl2S C1S H1S2 106.5 . .
Cl1S C1S H1S2 106.5 . .
H1S1 C1S H1S2 106.5 . .
C1S Cl1S C1S 54.4(10) . 4_556
C1S Cl2S Cl2S 66.5(8) . 4_556
C1S Cl2S C1S 55.4(10) . 4_556
Cl2S Cl2S C1S 50.0(5) 4_556 4_556

loop_
_geom_bond_atom_site_label_1
_geom_bond_atom_site_label_2
_geom_bond_distance
_geom_bond_site_symmetry_2
Pd1 N1 2.103(4) .
Pd1 P2 2.2258(17) .
Pd1 Cl1 2.3012(16) .
Pd1 Cl2 2.3878(17) .
Pd1 P1 2.9486(15) .
P1 N1 1.606(4) .
P1 C10 1.701(6) .
P1 C4 1.788(6) .
P1 C3 1.802(5) .
P1 C10A 1.872(6) .
P2 C16A 1.640(9) .
P2 C3 1.831(6) .
P2 C22A 1.831(6) .
P2 C22 1.853(6) .
P2 C16 1.968(8) .
N1 B3 1.437(8) .
B3 C1 1.751(9) .
B3 C2 1.774(9) .
B3 B7 1.779(10) .
B3 B8 1.786(10) .
B3 B4 1.803(9) .
B4 C1 1.681(9) .
B4 B8 1.769(10) .
B4 B5 1.777(10) .
B4 B9 1.778(10) .
B4 H4 1.1200 .
B5 C1 1.696(8) .
B5 B10 1.767(10) .
B5 B9 1.779(12) .
B5 B6 1.785(11) .
B5 H5 1.1200 .
B6 C2 1.718(9) .
B6 C1 1.725(9) .
B6 B11 1.772(12) .
B6 B10 1.776(13) .
B6 H6 1.1200 .
B7 C2 1.678(10) .
B7 B12 1.764(10) .
B7 B8 1.770(11) .
B7 B11 1.786(12) .
B7 H7 1.1200 .
B8 B9 1.782(10) .
B8 B12 1.787(11) .
B8 H8 1.1200 .
B9 B12 1.770(11) .
B9 B10 1.782(12) .
B9 H9 1.1200 .
B10 B11 1.773(10) .
B10 B12 1.782(13) .
B10 H10 1.1200 .
B11 C2 1.696(10) .
B11 B12 1.771(14) .
B11 H11 1.1200 .
B12 H12 1.1200 .
C1 C2 1.628(7) .
C1 H1 1.1200 .
C2 H2 1.1200 .
C3 H3A 0.9900 .
C3 H3B 0.9900 .
C4 C9 1.389(8) .
C4 C5 1.401(7) .
C5 C6 1.373(8) .
C5 H5A 0.9500 .
C6 C7 1.382(9) .
C6 H6A 0.9500 .
C7 C8 1.383(8) .
C7 H7A 0.9500 .
C8 C9 1.384(8) .
C8 H8A 0.9500 .
C9 H9A 0.9500 .
C10 C11 1.3900 .
C10 C15 1.3900 .
C11 C12 1.3900 .
C11 H11A 0.9500 .
C12 C13 1.3900 .
C12 H12A 0.9500 .
C13 C14 1.3900 .
C13 H13 0.9500 .
C14 C15 1.3900 .
C14 H14 0.9500 .
C15 H15 0.9500 .
C10A C11A 1.3900 .
C10A C15A 1.3900 .
C11A C12A 1.3900 .
C11A H11B 0.9500 .
C12A C13A 1.3900 .
C12A H12B 0.9500 .
C13A C14A 1.3900 .
C13A H13A 0.9500 .
C14A C15A 1.3900 .
C14A H14A 0.9500 .
C15A H15A 0.9500 .
C16 C17 1.3900 .
C16 C21 1.3900 .
C17 C18 1.3900 .
C17 H17 0.9500 .
C18 C19 1.3900 .
C18 H18 0.9500 .
C19 C20 1.3900 .
C19 H19 0.9500 .
C20 C21 1.3900 .
C20 H20 0.9500 .
C21 H21 0.9500 .
C16A C17A 1.3900 .
C16A C21A 1.3900 .
C17A C18A 1.3900 .
C17A H17A 0.9500 .
C18A C19A 1.3900 .
C18A H18A 0.9500 .
C19A C20A 1.3900 .
C19A H19A 0.9500 .
C20A C21A 1.3900 .
C20A H20A 0.9500 .
C21A H21A 0.9500 .
C22 C23 1.3900 .
C22 C27 1.3900 .
C23 C24 1.3900 .
C23 H23 0.9500 .
C24 C25 1.3900 .
C24 H24 0.9500 .
C25 C26 1.3900 .
C25 H25 0.9500 .
C26 C27 1.3900 .
C26 H26 0.9500 .
C27 H27 0.9500 .
C22A C23A 1.3900 .
C22A C27A 1.3900 .
C23A C24A 1.3900 .
C23A H23A 0.9500 .
C24A C25A 1.3900 .
C24A H24A 0.9500 .
C25A C26A 1.3900 .
C25A H25A 0.9500 .
C26A C27A 1.3900 .
C26A H26A 0.9500 .
C27A H27A 0.9500 .
C1S Cl2S 1.518(14) .
C1S Cl1S 1.719(12) .
C1S H1S1 0.9900 .
C1S H1S2 0.9900 .
Cl1S C1S 1.719(12) 4_556
Cl2S Cl2S 1.773(11) 4_556
Cl2S C1S 1.816(16) 4_556

loop_
_geom_torsion_atom_site_label_1
_geom_torsion_atom_site_label_2
_geom_torsion_atom_site_label_3
_geom_torsion_atom_site_label_4
_geom_torsion
_geom_torsion_site_symmetry_4
C10 P1 N1 B3 151.9(7) .
C4 P1 N1 B3 33.1(5) .
C3 P1 N1 B3 -90.3(5) .
C10A P1 N1 B3 151.0(6) .
Pd1 P1 N1 B3 -149.5(5) .
C10 P1 N1 Pd1 -58.6(6) .
C4 P1 N1 Pd1 -177.4(2) .
C3 P1 N1 Pd1 59.2(3) .
C10A P1 N1 Pd1 -59.5(5) .
P1 N1 B3 C1 161.0(4) .
Pd1 N1 B3 C1 16.6(7) .
P1 N1 B3 C2 -135.1(5) .
Pd1 N1 B3 C2 80.5(6) .
P1 N1 B3 B7 -67.7(8) .
Pd1 N1 B3 B7 147.9(5) .
P1 N1 B3 B8 12.2(9) .
Pd1 N1 B3 B8 -132.2(6) .
P1 N1 B3 B4 92.4(7) .
Pd1 N1 B3 B4 -52.0(8) .
N1 B3 B4 C1 104.4(7) .
C2 B3 B4 C1 -34.4(4) .
B7 B3 B4 C1 -92.2(5) .
B8 B3 B4 C1 -131.8(5) .
N1 B3 B4 B8 -123.8(7) .
C1 B3 B4 B8 131.8(5) .
C2 B3 B4 B8 97.3(5) .
B7 B3 B4 B8 39.5(5) .
N1 B3 B4 B5 136.0(6) .
C1 B3 B4 B5 31.6(5) .
C2 B3 B4 B5 -2.9(6) .
B7 B3 B4 B5 -60.7(6) .
B8 B3 B4 B5 -100.2(6) .
N1 B3 B4 B9 -159.7(6) .
C1 B3 B4 B9 95.9(6) .
C2 B3 B4 B9 61.4(6) .
B7 B3 B4 B9 3.6(7) .
B8 B3 B4 B9 -35.9(5) .
B8 B4 B5 C1 -96.1(5) .
B9 B4 B5 C1 -133.3(5) .
B3 B4 B5 C1 -32.1(4) .
C1 B4 B5 B10 95.9(5) .
B8 B4 B5 B10 -0.3(7) .
B9 B4 B5 B10 -37.5(5) .
B3 B4 B5 B10 63.7(7) .
C1 B4 B5 B9 133.3(5) .
B8 B4 B5 B9 37.2(5) .
B3 B4 B5 B9 101.2(5) .
C1 B4 B5 B6 32.3(5) .
B8 B4 B5 B6 -63.9(7) .
B9 B4 B5 B6 -101.1(6) .
B3 B4 B5 B6 0.1(7) .
C1 B5 B6 C2 34.5(5) .
B10 B5 B6 C2 -98.1(6) .
B4 B5 B6 C2 2.8(7) .
B9 B5 B6 C2 -60.8(6) .
B10 B5 B6 C1 -132.6(6) .
B4 B5 B6 C1 -31.7(5) .
B9 B5 B6 C1 -95.3(5) .
C1 B5 B6 B11 94.9(6) .
B10 B5 B6 B11 -37.8(5) .
B4 B5 B6 B11 63.2(7) .
B9 B5 B6 B11 -0.4(7) .
C1 B5 B6 B10 132.6(6) .
B4 B5 B6 B10 101.0(6) .
B9 B5 B6 B10 37.3(5) .
N1 B3 B7 C2 -103.4(7) .
C1 B3 B7 C2 35.2(4) .
B8 B3 B7 C2 132.3(5) .
B4 B3 B7 C2 92.9(5) .
N1 B3 B7 B12 160.2(6) .
C1 B3 B7 B12 -61.2(7) .
C2 B3 B7 B12 -96.4(6) .
B8 B3 B7 B12 35.9(6) .
B4 B3 B7 B12 -3.4(8) .
N1 B3 B7 B8 124.4(7) .
C1 B3 B7 B8 -97.0(5) .
C2 B3 B7 B8 -132.3(5) .
B4 B3 B7 B8 -39.3(5) .
N1 B3 B7 B11 -135.2(6) .
C1 B3 B7 B11 3.4(6) .
C2 B3 B7 B11 -31.8(5) .
B8 B3 B7 B11 100.4(6) .
B4 B3 B7 B11 61.1(7) .
C1 B4 B8 B7 1.8(6) .
B5 B4 B8 B7 63.1(6) .
B9 B4 B8 B7 100.2(6) .
B3 B4 B8 B7 -40.2(4) .
C1 B4 B8 B9 -98.4(5) .
B5 B4 B8 B9 -37.1(5) .
B3 B4 B8 B9 -140.4(6) .
C1 B4 B8 B3 42.0(4) .
B5 B4 B8 B3 103.3(5) .
B9 B4 B8 B3 140.4(6) .
C1 B4 B8 B12 -60.7(6) .
B5 B4 B8 B12 0.7(7) .
B9 B4 B8 B12 37.8(5) .
B3 B4 B8 B12 -102.6(6) .
C2 B7 B8 B4 -2.1(6) .
B12 B7 B8 B4 -100.3(6) .
B3 B7 B8 B4 40.6(4) .
B11 B7 B8 B4 -63.7(6) .
C2 B7 B8 B9 61.0(6) .
B12 B7 B8 B9 -37.3(5) .
B3 B7 B8 B9 103.7(6) .
B11 B7 B8 B9 -0.7(7) .
C2 B7 B8 B3 -42.7(5) .
B12 B7 B8 B3 -141.0(6) .
B11 B7 B8 B3 -104.4(6) .
C2 B7 B8 B12 98.2(6) .
B3 B7 B8 B12 141.0(6) .
B11 B7 B8 B12 36.6(6) .
N1 B3 B8 B4 113.5(7) .
C1 B3 B8 B4 -39.3(4) .
C2 B3 B8 B4 -95.5(5) .
B7 B3 B8 B4 -134.5(5) .
N1 B3 B8 B7 -112.0(7) .
C1 B3 B8 B7 95.2(5) .
C2 B3 B8 B7 39.0(4) .
B4 B3 B8 B7 134.5(5) .
N1 B3 B8 B9 149.5(6) .
C1 B3 B8 B9 -3.3(6) .
C2 B3 B8 B9 -59.5(6) .
B7 B3 B8 B9 -98.5(6) .
B4 B3 B8 B9 36.0(5) .
N1 B3 B8 B12 -147.0(6) .
C1 B3 B8 B12 60.2(6) .
C2 B3 B8 B12 4.0(6) .
B7 B3 B8 B12 -35.0(5) .
B4 B3 B8 B12 99.5(6) .
C1 B4 B9 B12 60.5(7) .
B8 B4 B9 B12 -38.3(6) .
B5 B4 B9 B12 100.4(7) .
B3 B4 B9 B12 -2.5(8) .
C1 B4 B9 B5 -39.9(4) .
B8 B4 B9 B5 -138.7(5) .
B3 B4 B9 B5 -102.9(5) .
C1 B4 B9 B8 98.8(5) .
B5 B4 B9 B8 138.7(5) .
B3 B4 B9 B8 35.8(5) .
C1 B4 B9 B10 -3.0(6) .
B8 B4 B9 B10 -101.8(6) .
B5 B4 B9 B10 36.9(5) .
B3 B4 B9 B10 -66.0(6) .
C1 B5 B9 B12 -61.2(6) .
B10 B5 B9 B12 37.9(5) .
B4 B5 B9 B12 -100.5(5) .
B6 B5 B9 B12 0.7(6) .
C1 B5 B9 B4 39.3(4) .
B10 B5 B9 B4 138.4(5) .
B6 B5 B9 B4 101.2(5) .
C1 B5 B9 B8 2.6(6) .
B10 B5 B9 B8 101.6(6) .
B4 B5 B9 B8 -36.7(5) .
B6 B5 B9 B8 64.4(6) .
C1 B5 B9 B10 -99.0(5) .
B4 B5 B9 B10 -138.4(5) .
B6 B5 B9 B10 -37.2(5) .
B4 B8 B9 B12 137.2(6) .
B7 B8 B9 B12 37.3(6) .
B3 B8 B9 B12 100.8(6) .
B7 B8 B9 B4 -99.9(6) .
B3 B8 B9 B4 -36.4(5) .
B12 B8 B9 B4 -137.2(6) .
B4 B8 B9 B5 36.9(5) .
B7 B8 B9 B5 -63.1(6) .
B3 B8 B9 B5 0.5(7) .
B12 B8 B9 B5 -100.3(6) .
B4 B8 B9 B10 99.9(6) .
B7 B8 B9 B10 0.0(7) .
B3 B8 B9 B10 63.6(7) .
B12 B8 B9 B10 -37.3(6) .
C1 B5 B10 B11 -2.9(8) .
B4 B5 B10 B11 -63.3(8) .
B9 B5 B10 B11 -100.6(7) .
B6 B5 B10 B11 37.9(6) .
C1 B5 B10 B6 -40.8(5) .
B4 B5 B10 B6 -101.2(6) .
B9 B5 B10 B6 -138.6(5) .
C1 B5 B10 B12 60.2(7) .
B4 B5 B10 B12 -0.2(7) .
B9 B5 B10 B12 -37.6(5) .
B6 B5 B10 B12 101.0(6) .
C1 B5 B10 B9 97.7(6) .
B4 B5 B10 B9 37.3(5) .
B6 B5 B10 B9 138.6(5) .
C2 B6 B10 B5 97.8(5) .
C1 B6 B10 B5 39.7(4) .
B11 B6 B10 B5 137.5(6) .
C2 B6 B10 B11 -39.7(5) .
C1 B6 B10 B11 -97.8(6) .
B5 B6 B10 B11 -137.5(6) .
C2 B6 B10 B12 -2.6(7) .
C1 B6 B10 B12 -60.7(6) .
B11 B6 B10 B12 37.1(5) .
B5 B6 B10 B12 -100.4(6) .
C2 B6 B10 B9 60.5(6) .
C1 B6 B10 B9 2.4(7) .
B11 B6 B10 B9 100.2(6) .
B5 B6 B10 B9 -37.3(5) .
B12 B9 B10 B5 -137.6(6) .
B4 B9 B10 B5 -37.1(5) .
B8 B9 B10 B5 -100.2(6) .
B12 B9 B10 B11 -36.7(6) .
B4 B9 B10 B11 63.8(7) .
B5 B9 B10 B11 100.9(6) .
B8 B9 B10 B11 0.7(8) .
B12 B9 B10 B6 -100.1(6) .
B4 B9 B10 B6 0.3(7) .
B5 B9 B10 B6 37.5(5) .
B8 B9 B10 B6 -62.8(7) .
B4 B9 B10 B12 100.4(6) .
B5 B9 B10 B12 137.6(6) .
B8 B9 B10 B12 37.4(5) .
C1 B6 B11 C2 -35.6(5) .
B10 B6 B11 C2 -133.0(6) .
B5 B6 B11 C2 -95.5(5) .
C2 B6 B11 B12 95.5(6) .
C1 B6 B11 B12 59.9(6) .
B10 B6 B11 B12 -37.5(5) .
B5 B6 B11 B12 0.0(7) .
C2 B6 B11 B10 133.0(6) .
C1 B6 B11 B10 97.5(6) .
B5 B6 B11 B10 37.6(5) .
C2 B6 B11 B7 32.6(5) .
C1 B6 B11 B7 -2.9(7) .
B10 B6 B11 B7 -100.4(6) .
B5 B6 B11 B7 -62.8(7) .
B5 B10 B11 C2 2.4(9) .
B6 B10 B11 C2 40.6(5) .
B12 B10 B11 C2 -97.8(6) .
B9 B10 B11 C2 -61.2(8) .
B5 B10 B11 B12 100.1(7) .
B6 B10 B11 B12 138.3(6) .
B9 B10 B11 B12 36.6(6) .
B5 B10 B11 B6 -38.2(6) .
B12 B10 B11 B6 -138.3(6) .
B9 B10 B11 B6 -101.8(6) .
B5 B10 B11 B7 62.5(8) .
B6 B10 B11 B7 100.7(6) .
B12 B10 B11 B7 -37.7(6) .
B9 B10 B11 B7 -1.1(8) .
B12 B7 B11 C2 134.8(6) .
B8 B7 B11 C2 97.8(6) .
B3 B7 B11 C2 33.0(5) .
C2 B7 B11 B12 -134.8(6) .
B8 B7 B11 B12 -37.0(5) .
B3 B7 B11 B12 -101.8(6) .
C2 B7 B11 B6 -33.3(5) .
B12 B7 B11 B6 101.4(6) .
B8 B7 B11 B6 64.5(7) .
B3 B7 B11 B6 -0.4(8) .
C2 B7 B11 B10 -96.7(6) .
B12 B7 B11 B10 38.1(6) .
B8 B7 B11 B10 1.1(8) .
B3 B7 B11 B10 -63.7(7) .
C2 B7 B12 B9 -62.8(7) .
B8 B7 B12 B9 37.7(6) .
B3 B7 B12 B9 2.0(9) .
B11 B7 B12 B9 -101.6(7) .
C2 B7 B12 B11 38.8(5) .
B8 B7 B12 B11 139.4(6) .
B3 B7 B12 B11 103.6(6) .
C2 B7 B12 B10 0.8(7) .
B8 B7 B12 B10 101.4(6) .
B3 B7 B12 B10 65.6(7) .
B11 B7 B12 B10 -38.0(5) .
C2 B7 B12 B8 -100.6(6) .
B3 B7 B12 B8 -35.7(6) .
B11 B7 B12 B8 -139.4(6) .
B4 B9 B12 B7 0.3(9) .
B5 B9 B12 B7 63.5(7) .
B8 B9 B12 B7 -37.6(6) .
B10 B9 B12 B7 101.0(7) .
B4 B9 B12 B11 -63.8(7) .
B5 B9 B12 B11 -0.7(7) .
B8 B9 B12 B11 -101.8(6) .
B10 B9 B12 B11 36.9(5) .
B4 B9 B12 B10 -100.7(6) .
B5 B9 B12 B10 -37.5(5) .
B8 B9 B12 B10 -138.6(6) .
B4 B9 B12 B8 37.9(5) .
B5 B9 B12 B8 101.1(6) .
B10 B9 B12 B8 138.6(6) .
C2 B11 B12 B7 -38.1(5) .
B6 B11 B12 B7 -100.0(6) .
B10 B11 B12 B7 -137.4(6) .
C2 B11 B12 B9 62.3(6) .
B6 B11 B12 B9 0.4(7) .
B10 B11 B12 B9 -37.0(5) .
B7 B11 B12 B9 100.4(6) .
C2 B11 B12 B10 99.3(6) .
B6 B11 B12 B10 37.4(5) .
B7 B11 B12 B10 137.4(6) .
C2 B11 B12 B8 -1.6(7) .
B6 B11 B12 B8 -63.5(7) .
B10 B11 B12 B8 -100.9(6) .
B7 B11 B12 B8 36.5(5) .
B5 B10 B12 B7 -62.7(7) .
B11 B10 B12 B7 38.3(5) .
B6 B10 B12 B7 1.2(7) .
B9 B10 B12 B7 -100.5(6) .
B5 B10 B12 B9 37.8(5) .
B11 B10 B12 B9 138.8(6) .
B6 B10 B12 B9 101.7(6) .
B5 B10 B12 B11 -101.0(6) .
B6 B10 B12 B11 -37.2(5) .
B9 B10 B12 B11 -138.8(6) .
B5 B10 B12 B8 0.7(7) .
B11 B10 B12 B8 101.7(6) .
B6 B10 B12 B8 64.5(7) .
B9 B10 B12 B8 -37.2(5) .
B4 B8 B12 B7 99.7(6) .
B9 B8 B12 B7 137.7(6) .
B3 B8 B12 B7 35.2(5) .
B4 B8 B12 B9 -38.1(5) .
B7 B8 B12 B9 -137.7(6) .
B3 B8 B12 B9 -102.5(6) .
B4 B8 B12 B11 62.8(6) .
B7 B8 B12 B11 -36.9(5) .
B9 B8 B12 B11 100.8(7) .
B3 B8 B12 B11 -1.7(7) .
B4 B8 B12 B10 -0.8(7) .
B7 B8 B12 B10 -100.5(7) .
B9 B8 B12 B10 37.2(5) .
B3 B8 B12 B10 -65.3(6) .
B8 B4 C1 C2 -0.8(6) .
B5 B4 C1 C2 -103.9(5) .
B9 B4 C1 C2 -63.3(6) .
B3 B4 C1 C2 41.0(4) .
B8 B4 C1 B5 103.1(5) .
B9 B4 C1 B5 40.6(5) .
B3 B4 C1 B5 144.9(5) .
B8 B4 C1 B6 67.4(6) .
B5 B4 C1 B6 -35.7(5) .
B9 B4 C1 B6 4.9(7) .
B3 B4 C1 B6 109.3(5) .
B8 B4 C1 B3 -41.8(4) .
B5 B4 C1 B3 -144.9(5) .
B9 B4 C1 B3 -104.3(5) .
B10 B5 C1 C2 2.4(7) .
B4 B5 C1 C2 105.3(6) .
B9 B5 C1 C2 64.8(6) .
B6 B5 C1 C2 -38.7(6) .
B10 B5 C1 B4 -102.8(6) .
B9 B5 C1 B4 -40.4(5) .
B6 B5 C1 B4 -144.0(6) .
B10 B5 C1 B6 41.2(6) .
B4 B5 C1 B6 144.0(6) .
B9 B5 C1 B6 103.5(6) .
B10 B5 C1 B3 -67.6(7) .
B4 B5 C1 B3 35.2(5) .
B9 B5 C1 B3 -5.2(6) .
B6 B5 C1 B3 -108.8(6) .
B11 B6 C1 C2 36.4(5) .
B10 B6 C1 C2 98.1(6) .
B5 B6 C1 C2 138.6(6) .
C2 B6 C1 B4 -102.7(6) .
B11 B6 C1 B4 -66.4(6) .
B10 B6 C1 B4 -4.7(7) .
B5 B6 C1 B4 35.9(5) .
C2 B6 C1 B5 -138.6(6) .
B11 B6 C1 B5 -102.3(6) .
B10 B6 C1 B5 -40.6(5) .
C2 B6 C1 B3 -30.6(5) .
B11 B6 C1 B3 5.7(7) .
B10 B6 C1 B3 67.4(6) .
B5 B6 C1 B3 108.0(6) .
N1 B3 C1 C2 105.8(6) .
B7 B3 C1 C2 -35.9(4) .
B8 B3 C1 C2 -96.6(5) .
B4 B3 C1 C2 -137.3(5) .
N1 B3 C1 B4 -116.9(6) .
C2 B3 C1 B4 137.3(5) .
B7 B3 C1 B4 101.4(5) .
B8 B3 C1 B4 40.7(4) .
N1 B3 C1 B5 -152.2(5) .
C2 B3 C1 B5 102.0(5) .
B7 B3 C1 B5 66.1(6) .
B8 B3 C1 B5 5.4(6) .
B4 B3 C1 B5 -35.3(5) .
N1 B3 C1 B6 136.0(6) .
C2 B3 C1 B6 30.1(5) .
B7 B3 C1 B6 -5.8(7) .
B8 B3 C1 B6 -66.5(6) .
B4 B3 C1 B6 -107.1(6) .
B4 C1 C2 B7 -0.5(6) .
B5 C1 C2 B7 -69.7(6) .
B6 C1 C2 B7 -109.0(6) .
B3 C1 C2 B7 40.6(5) .
B4 C1 C2 B11 68.2(7) .
B5 C1 C2 B11 -1.0(8) .
B6 C1 C2 B11 -40.3(6) .
B3 C1 C2 B11 109.3(6) .
B4 C1 C2 B6 108.5(6) .
B5 C1 C2 B6 39.3(6) .
B3 C1 C2 B6 149.6(6) .
B4 C1 C2 B3 -41.1(4) .
B5 C1 C2 B3 -110.3(6) .
B6 C1 C2 B3 -149.6(6) .
B12 B7 C2 C1 64.9(6) .
B8 B7 C2 C1 1.6(6) .
B3 B7 C2 C1 -40.5(4) .
B11 B7 C2 C1 104.4(5) .
B12 B7 C2 B11 -39.4(5) .
B8 B7 C2 B11 -102.7(5) .
B3 B7 C2 B11 -144.8(5) .
B12 B7 C2 B6 -2.7(7) .
B8 B7 C2 B6 -66.0(6) .
B3 B7 C2 B6 -108.1(5) .
B11 B7 C2 B6 36.8(5) .
B12 B7 C2 B3 105.4(5) .
B8 B7 C2 B3 42.1(4) .
B11 B7 C2 B3 144.8(5) .
B12 B11 C2 C1 -63.4(7) .
B6 B11 C2 C1 40.0(6) .
B10 B11 C2 C1 -0.9(8) .
B7 B11 C2 C1 -102.4(6) .
B12 B11 C2 B7 39.0(5) .
B6 B11 C2 B7 142.5(6) .
B10 B11 C2 B7 101.5(7) .
B12 B11 C2 B6 -103.4(6) .
B10 B11 C2 B6 -40.9(6) .
B7 B11 C2 B6 -142.5(6) .
B12 B11 C2 B3 4.5(7) .
B6 B11 C2 B3 108.0(6) .
B10 B11 C2 B3 67.0(7) .
B7 B11 C2 B3 -34.5(5) .
B11 B6 C2 C1 -137.2(6) .
B10 B6 C2 C1 -96.5(6) .
B5 B6 C2 C1 -35.1(5) .
C1 B6 C2 B7 99.9(6) .
B11 B6 C2 B7 -37.3(6) .
B10 B6 C2 B7 3.4(7) .
B5 B6 C2 B7 64.8(7) .
C1 B6 C2 B11 137.2(6) .
B10 B6 C2 B11 40.7(5) .
B5 B6 C2 B11 102.1(7) .
C1 B6 C2 B3 30.0(5) .
B11 B6 C2 B3 -107.2(6) .
B10 B6 C2 B3 -66.5(6) .
B5 B6 C2 B3 -5.1(8) .
N1 B3 C2 C1 -108.1(6) .
B7 B3 C2 C1 136.1(5) .
B8 B3 C2 C1 95.4(5) .
B4 B3 C2 C1 35.1(4) .
N1 B3 C2 B7 115.8(6) .
C1 B3 C2 B7 -136.1(5) .
B8 B3 C2 B7 -40.7(4) .
B4 B3 C2 B7 -101.0(5) .
N1 B3 C2 B11 151.0(5) .
C1 B3 C2 B11 -100.9(6) .
B7 B3 C2 B11 35.2(5) .
B8 B3 C2 B11 -5.5(6) .
B4 B3 C2 B11 -65.8(6) .
N1 B3 C2 B6 -138.1(6) .
C1 B3 C2 B6 -30.0(5) .
B7 B3 C2 B6 106.1(6) .
B8 B3 C2 B6 65.4(6) .
B4 B3 C2 B6 5.1(7) .
N1 P1 C3 P2 -50.9(3) .
C10 P1 C3 P2 71.1(5) .
C4 P1 C3 P2 179.8(3) .
C10A P1 C3 P2 63.1(5) .
Pd1 P1 C3 P2 -14.1(2) .
C16A P2 C3 P1 -105.9(5) .
C22A P2 C3 P1 155.2(3) .
C22 P2 C3 P1 132.7(4) .
C16 P2 C3 P1 -102.0(4) .
Pd1 P2 C3 P1 19.3(3) .
N1 P1 C4 C9 -124.2(5) .
C10 P1 C4 C9 110.6(6) .
C3 P1 C4 C9 -2.4(6) .
C10A P1 C4 C9 118.2(6) .
Pd1 P1 C4 C9 -130.1(6) .
N1 P1 C4 C5 66.3(6) .
C10 P1 C4 C5 -58.9(6) .
C3 P1 C4 C5 -171.9(5) .
C10A P1 C4 C5 -51.3(6) .
Pd1 P1 C4 C5 60.3(9) .
C9 C4 C5 C6 0.3(10) .
P1 C4 C5 C6 170.1(6) .
C4 C5 C6 C7 -0.6(12) .
C5 C6 C7 C8 -0.1(13) .
C6 C7 C8 C9 1.0(12) .
C7 C8 C9 C4 -1.3(11) .
C5 C4 C9 C8 0.6(10) .
P1 C4 C9 C8 -169.0(5) .
N1 P1 C10 C11 164.0(5) .
C4 P1 C10 C11 -67.4(7) .
C3 P1 C10 C11 47.0(8) .
Pd1 P1 C10 C11 127.8(6) .
N1 P1 C10 C15 -16.5(8) .
C4 P1 C10 C15 112.2(6) .
C3 P1 C10 C15 -133.5(5) .
Pd1 P1 C10 C15 -52.6(6) .
C15 C10 C11 C12 0.0 .
P1 C10 C11 C12 179.6(10) .
C10 C11 C12 C13 0.0 .
C11 C12 C13 C14 0.0 .
C12 C13 C14 C15 0.0 .
C13 C14 C15 C10 0.0 .
C11 C10 C15 C14 0.0 .
P1 C10 C15 C14 -179.6(10) .
N1 P1 C10A C11A 156.3(6) .
C4 P1 C10A C11A -77.1(7) .
C3 P1 C10A C11A 41.7(8) .
Pd1 P1 C10A C11A 119.3(7) .
N1 P1 C10A C15A -31.9(6) .
C4 P1 C10A C15A 94.7(5) .
C3 P1 C10A C15A -146.5(4) .
Pd1 P1 C10A C15A -68.9(5) .
C15A C10A C11A C12A 0.0 .
P1 C10A C11A C12A 171.6(9) .
C10A C11A C12A C13A 0.0 .
C11A C12A C13A C14A 0.0 .
C12A C13A C14A C15A 0.0 .
C13A C14A C15A C10A 0.0 .
C11A C10A C15A C14A 0.0 .
P1 C10A C15A C14A -171.9(9) .
C21 C16 C17 C18 0.0 .
P2 C16 C17 C18 -173.3(8) .
C16 C17 C18 C19 0.0 .
C17 C18 C19 C20 0.0 .
C18 C19 C20 C21 0.0 .
C19 C20 C21 C16 0.0 .
C17 C16 C21 C20 0.0 .
P2 C16 C21 C20 173.3(8) .
C3 P2 C16A C17A 101.0(7) .
C22A P2 C16A C17A -148.1(8) .
Pd1 P2 C16A C17A -17.2(9) .
C3 P2 C16A C21A -70.6(8) .
C22A P2 C16A C21A 40.3(8) .
Pd1 P2 C16A C21A 171.2(6) .
C21A C16A C17A C18A 0.0 .
P2 C16A C17A C18A -171.2(10) .
C16A C17A C18A C19A 0.0 .
C17A C18A C19A C20A 0.0 .
C18A C19A C20A C21A 0.0 .
C19A C20A C21A C16A 0.0 .
C17A C16A C21A C20A 0.0 .
P2 C16A C21A C20A 171.9(9) .
C3 P2 C22 C23 175.4(4) .
C16 P2 C22 C23 63.8(7) .
Pd1 P2 C22 C23 -72.4(4) .
C3 P2 C22 C27 -0.7(5) .
C16 P2 C22 C27 -112.3(6) .
Pd1 P2 C22 C27 111.5(4) .
C27 C22 C23 C24 0.0 .
P2 C22 C23 C24 -176.3(6) .
C22 C23 C24 C25 0.0 .
C23 C24 C25 C26 0.0 .
C24 C25 C26 C27 0.0 .
C25 C26 C27 C22 0.0 .
C23 C22 C27 C26 0.0 .
P2 C22 C27 C26 176.0(6) .
C16A P2 C22A C23A 29.5(7) .
C3 P2 C22A C23A 139.5(5) .
Pd1 P2 C22A C23A -95.2(5) .
C16A P2 C22A C27A -159.9(6) .
C3 P2 C22A C27A -49.9(5) .
Pd1 P2 C22A C27A 75.4(5) .
C27A C22A C23A C24A 0.0 .
P2 C22A C23A C24A 170.3(6) .
C22A C23A C24A C25A 0.0 .
C23A C24A C25A C26A 0.0 .
C24A C25A C26A C27A 0.0 .
C25A C26A C27A C22A 0.0 .
C23A C22A C27A C26A 0.0 .
P2 C22A C27A C26A -170.9(6) .
Cl2S C1S Cl1S C1S -40.9(8) 4_556
Cl1S C1S Cl2S Cl2S 94.3(12) 4_556
Cl1S C1S Cl2S C1S 37.7(7) 4_556
